data_7058250
loop_
_publ_author_name
'Pal, Souvik'
'Dey, Kartick'
'Benmansour, Samia'
'G\'omez-Garc\'ia, Carlos J.'
'Nayek, Hari Pada'

_publ_section_title
;
 Syntheses, structures and magnetic properties of cyano-bridged
 one-dimensional Ln3+--Fe3+ (Ln = La, Dy, Ho and Yb) coordination polymers
;
_journal_issue 16
_journal_name_full 'New Journal of Chemistry'
_journal_page_first 6228
_journal_paper_doi 10.1039/C8NJ05173A
_journal_volume 43
_journal_year 2019
_chemical_formula_moiety '0.5(C60 H40 Dy2 Fe2 N20 O4), 8(H2 O)'
_chemical_formula_sum 'C30 H36 Dy Fe N10 O10'
_chemical_formula_weight 915.04
_space_group_crystal_system monoclinic
_space_group_IT_number 15
_space_group_name_Hall '-C 2yc'
_space_group_name_H-M_alt 'C 1 2/c 1'
_symmetry_space_group_name_Hall '-C 2yc'
_symmetry_space_group_name_H-M 'C 1 2/c 1'
_atom_sites_solution_hydrogens mixed
_audit_creation_date 2019-02-28
_audit_creation_method
;
Olex2 1.3-dev
(compiled 2019.02.04 svn.r3569 for OlexSys, GUI svn.r5585)
;
_audit_update_record
;
2019-03-14 deposited with the CCDC.    2019-03-18 downloaded from the CCDC.
;
_cell_angle_alpha 90
_cell_angle_beta 116.610(8)
_cell_angle_gamma 90
_cell_formula_units_Z 4
_cell_length_a 23.7750(13)
_cell_length_b 12.0537(7)
_cell_length_c 14.8403(11)
_cell_measurement_reflns_used 2642
_cell_measurement_temperature 293(2)
_cell_measurement_theta_max 70.6351
_cell_measurement_theta_min 3.3292
_cell_volume 3802.4(5)
_computing_cell_refinement CrysAlisPro
_computing_data_collection CrysAlisPro
_computing_data_reduction CrysAlisPro
_computing_molecular_graphics 'Olex2 (Dolomanov et al., 2009)'
_computing_publication_material 'Olex2 (Dolomanov et al., 2009)'
_computing_structure_refinement 'ShelXL (Sheldrick, 2015)'
_computing_structure_solution 'SHELXT-2013 (Sheldrick, 2013)'
_diffrn_ambient_temperature 293(2)
_diffrn_measured_fraction_theta_full 0.997
_diffrn_measured_fraction_theta_max 0.982
_diffrn_measurement_device_type 'SuperNova, Dual, Cu at zero, Eos'
_diffrn_measurement_method '\w scans'
_diffrn_radiation_type CuK\a
_diffrn_radiation_wavelength 1.54184
_diffrn_reflns_av_R_equivalents 0.0556
_diffrn_reflns_av_unetI/netI 0.0698
_diffrn_reflns_Laue_measured_fraction_full 0.997
_diffrn_reflns_Laue_measured_fraction_max 0.982
_diffrn_reflns_limit_h_max 28
_diffrn_reflns_limit_h_min -24
_diffrn_reflns_limit_k_max 14
_diffrn_reflns_limit_k_min -14
_diffrn_reflns_limit_l_max 18
_diffrn_reflns_limit_l_min -16
_diffrn_reflns_number 7723
_diffrn_reflns_point_group_measured_fraction_full 0.997
_diffrn_reflns_point_group_measured_fraction_max 0.982
_diffrn_reflns_theta_full 67.684
_diffrn_reflns_theta_max 70.439
_diffrn_reflns_theta_min 4.160
_exptl_absorpt_coefficient_mu 14.011
_exptl_absorpt_correction_T_max 1.00000
_exptl_absorpt_correction_T_min 0.40475
_exptl_absorpt_correction_type multi-scan
_exptl_absorpt_process_details
;
CrysAlisPro, Agilent Technologies,
Version 1.171.35.19 (release 27-10-2011 CrysAlis171 .NET)
(compiled Oct 27 2011,15:02:11)
Empirical absorption correction using spherical harmonics,
 implemented in SCALE3 ABSPACK scaling algorithm.
;
_exptl_crystal_colour Yellow
_exptl_crystal_density_diffrn 1.598
_exptl_crystal_description block
_exptl_crystal_F_000 1832
_exptl_crystal_size_max 0.28
_exptl_crystal_size_mid 0.24
_exptl_crystal_size_min 0.2
_refine_diff_density_max 1.076
_refine_diff_density_min -0.770
_refine_diff_density_rms 0.106
_refine_ls_extinction_method none
_refine_ls_goodness_of_fit_ref 1.140
_refine_ls_hydrogen_treatment constr
_refine_ls_matrix_type full
_refine_ls_number_parameters 246
_refine_ls_number_reflns 3578
_refine_ls_number_restraints 0
_refine_ls_restrained_S_all 1.140
_refine_ls_R_factor_all 0.0753
_refine_ls_R_factor_gt 0.0587
_refine_ls_shift/su_max 0.000
_refine_ls_shift/su_mean 0.000
_refine_ls_structure_factor_coef Fsqd
_refine_ls_weighting_details 'w=1/[\s^2^(Fo^2^)+(0.0398P)^2^+30.3102P] where P=(Fo^2^+2Fc^2^)/3'
_refine_ls_weighting_scheme calc
_refine_ls_wR_factor_gt 0.1408
_refine_ls_wR_factor_ref 0.1501
_reflns_Friedel_coverage 0.000
_reflns_number_gt 2942
_reflns_number_total 3578
_reflns_threshold_expression 'I > 2\s(I)'
_cod_data_source_file c8nj05173a2.cif
_cod_data_source_block shelx_sam_2
_cod_depositor_comments 'Adding full bibliography for 7058249--7058252.cif.'
_cod_database_code 7058250
_shelx_shelxl_version_number 2018/3
_shelx_space_group_comment
;
The symmetry employed for this shelxl refinement is uniquely defined
by the following loop, which should always be used as a source of
symmetry information in preference to the above space-group names.
They are only intended as comments.
;
_olex2_refinement_description
;
1. Fixed Uiso
 At 1.2 times of:
  All C(H) groups
 At 1.5 times of:
  All O(H,H) groups
2.a Free rotating group:
 Fe1(Dy1,O1W,H1WA,H1WB), O2W(H2WA,H2WB), O3W(H3WA,H3WB), O4W(H4WA,H4WB)
2.b Rotating group:
 O1(H1A,H1B)
2.c Aromatic/amide H refined with riding coordinates:
 C1(H1), C2(H2), C3(H3), C6(H6), C7(H7), C10(H10), C11(H11), C12(H12)
;
_olex2_submission_special_instructions 'No special instructions were received'

loop_
_space_group_symop_operation_xyz
'x, y, z'
'-x, y, -z+1/2'
'x+1/2, y+1/2, z'
'-x+1/2, y+1/2, -z+1/2'
'-x, -y, -z'
'x, -y, z-1/2'
'-x+1/2, -y+1/2, -z'
'x+1/2, -y+1/2, z-1/2'

loop_
_atom_site_label
_atom_site_type_symbol
_atom_site_fract_x
_atom_site_fract_y
_atom_site_fract_z
_atom_site_U_iso_or_equiv
_atom_site_adp_type
_atom_site_occupancy
_atom_site_site_symmetry_order
_atom_site_calc_flag
_atom_site_refinement_flags_posn
_atom_site_refinement_flags_adp
_atom_site_refinement_flags_occupancy
C1 C 0.3917(4) 0.3665(7) 0.3398(6) 0.0488(19) Uani 1 1 d . . .
H1 H 0.381921 0.292983 0.319876 0.059 Uiso 1 1 calc R . .
C2 C 0.3518(4) 0.4258(8) 0.3686(7) 0.056(2) Uani 1 1 d . . .
H2 H 0.317091 0.391045 0.369430 0.067 Uiso 1 1 calc R . .
C3 C 0.3637(4) 0.5337(8) 0.3952(6) 0.053(2) Uani 1 1 d . . .
H3 H 0.336628 0.574027 0.412652 0.064 Uiso 1 1 calc R . .
C4 C 0.4178(4) 0.5851(7) 0.3963(6) 0.0478(19) Uani 1 1 d . . .
C5 C 0.4568(3) 0.5182(7) 0.3708(5) 0.0413(17) Uani 1 1 d . . .
C6 C 0.4331(4) 0.6987(8) 0.4216(6) 0.057(2) Uani 1 1 d . . .
H6 H 0.407010 0.742245 0.438688 0.068 Uiso 1 1 calc R . .
C7 C 0.4843(4) 0.7439(7) 0.4210(7) 0.059(2) Uani 1 1 d . . .
H7 H 0.492513 0.818972 0.435312 0.071 Uiso 1 1 calc R . .
C8 C 0.5271(4) 0.6778(7) 0.3986(6) 0.0508(19) Uani 1 1 d . . .
C9 C 0.5133(3) 0.5656(6) 0.3741(5) 0.0405(17) Uani 1 1 d . . .
C10 C 0.5828(4) 0.7203(8) 0.4019(7) 0.061(2) Uani 1 1 d . . .
H10 H 0.592736 0.794942 0.415897 0.074 Uiso 1 1 calc R . .
C11 C 0.6225(4) 0.6512(8) 0.3842(7) 0.058(2) Uani 1 1 d . . .
H11 H 0.660196 0.677391 0.387786 0.070 Uiso 1 1 calc R . .
C12 C 0.6050(3) 0.5414(7) 0.3611(6) 0.0462(18) Uani 1 1 d . . .
H12 H 0.632630 0.494809 0.350360 0.055 Uiso 1 1 calc R . .
C13 C 0.6603(3) 0.2643(6) 0.4154(5) 0.0386(16) Uani 1 1 d . . .
C14 C 0.7621(4) 0.2591(7) 0.3786(6) 0.050(2) Uani 1 1 d . . .
C15 C 0.7597(3) 0.4102(7) 0.5112(5) 0.0429(18) Uani 1 1 d . . .
N1 N 0.4433(3) 0.4106(6) 0.3396(5) 0.0435(15) Uani 1 1 d . . .
N2 N 0.5520(3) 0.4980(5) 0.3530(4) 0.0403(14) Uani 1 1 d . . .
N3 N 0.6078(3) 0.2726(5) 0.3625(5) 0.0467(16) Uani 1 1 d . . .
N4 N 0.7699(4) 0.2649(8) 0.3080(6) 0.072(2) Uani 1 1 d . . .
N5 N 0.7672(4) 0.5045(7) 0.5165(7) 0.072(2) Uani 1 1 d . . .
O1 O 0.5111(3) 0.1749(5) 0.1579(4) 0.0532(14) Uani 1 1 d . . .
H1A H 0.491251 0.115146 0.163322 0.080 Uiso 1 1 d GR . .
H1B H 0.550660 0.152639 0.183915 0.080 Uiso 1 1 d GR . .
Fe1 Fe 0.750000 0.250000 0.500000 0.0387(4) Uani 1 2 d S T P
Dy1 Dy 0.50000(6) 0.32387(5) 0.2500(4) 0.0378(2) Uani 1 2 d GS T P
O1W O 0.5823(3) -0.0329(7) -0.0445(3) 0.107(3) Uani 1 1 d G . .
H1WA H 0.577846 0.003298 -0.096403 0.161 Uiso 1 1 d G . .
H1WB H 0.585617 0.016476 -0.001562 0.161 Uiso 1 1 d G . .
O2W O 0.7022(4) 0.1569(9) 0.1151(7) 0.110(3) Uani 1 1 d . . .
H2WA H 0.727952 0.143087 0.175915 0.166 Uiso 1 1 d G . .
H2WB H 0.713890 0.114855 0.080563 0.166 Uiso 1 1 d G . .
O3W O 0.6064(4) 0.0605(9) 0.1451(7) 0.102(3) Uani 1 1 d . . .
H3WA H 0.640510 0.072059 0.141209 0.152 Uiso 1 1 d G . .
H3WB H 0.617053 0.019794 0.196988 0.152 Uiso 1 1 d G . .
O4W O 0.6611(4) -0.1095(10) 0.2838(8) 0.114(3) Uani 1 1 d . . .
H4WA H 0.686319 -0.075154 0.336525 0.172 Uiso 1 1 d G . .
H4WB H 0.681750 -0.139754 0.256082 0.172 Uiso 1 1 d G . .

loop_
_atom_site_aniso_label
_atom_site_aniso_U_11
_atom_site_aniso_U_22
_atom_site_aniso_U_33
_atom_site_aniso_U_23
_atom_site_aniso_U_13
_atom_site_aniso_U_12
C1 0.042(5) 0.057(5) 0.057(5) 0.002(4) 0.030(4) 0.000(4)
C2 0.044(5) 0.071(6) 0.060(5) 0.000(4) 0.029(4) 0.002(4)
C3 0.031(4) 0.082(6) 0.047(5) 0.000(4) 0.018(4) 0.014(4)
C4 0.037(4) 0.065(5) 0.038(4) 0.002(4) 0.014(4) 0.012(4)
C5 0.030(4) 0.059(5) 0.034(4) -0.002(3) 0.013(3) 0.001(3)
C6 0.045(5) 0.069(6) 0.054(5) -0.004(4) 0.020(4) 0.016(4)
C7 0.059(6) 0.051(5) 0.064(6) -0.009(4) 0.026(5) 0.003(4)
C8 0.046(5) 0.055(5) 0.050(5) -0.005(4) 0.020(4) -0.003(4)
C9 0.032(4) 0.051(4) 0.032(4) -0.001(3) 0.009(3) 0.002(3)
C10 0.061(6) 0.056(5) 0.067(6) -0.009(4) 0.028(5) -0.010(5)
C11 0.037(5) 0.075(6) 0.062(6) -0.007(5) 0.022(4) -0.011(4)
C12 0.031(4) 0.062(5) 0.042(4) -0.005(4) 0.013(4) -0.001(4)
C13 0.014(4) 0.056(5) 0.035(4) 0.003(3) 0.001(3) 0.002(3)
C14 0.030(4) 0.068(6) 0.049(5) 0.008(4) 0.014(4) 0.011(4)
C15 0.024(4) 0.060(5) 0.037(4) 0.007(4) 0.007(3) 0.009(4)
N1 0.030(3) 0.059(4) 0.041(3) 0.004(3) 0.016(3) 0.002(3)
N2 0.019(3) 0.060(4) 0.036(3) -0.006(3) 0.007(3) -0.003(3)
N3 0.033(4) 0.053(4) 0.052(4) 0.007(3) 0.017(3) 0.005(3)
N4 0.059(5) 0.106(7) 0.058(5) 0.015(5) 0.033(4) 0.016(5)
N5 0.061(5) 0.055(5) 0.089(6) 0.002(4) 0.023(5) 0.001(4)
O1 0.041(3) 0.056(3) 0.065(4) -0.009(3) 0.026(3) 0.000(3)
Fe1 0.0212(8) 0.0531(10) 0.0388(9) 0.0012(7) 0.0106(7) 0.0022(7)
Dy1 0.0210(3) 0.0504(4) 0.0401(3) 0.000 0.0120(3) 0.000
O1W 0.079(5) 0.101(6) 0.132(7) -0.047(5) 0.038(5) -0.022(5)
O2W 0.081(6) 0.140(8) 0.099(6) -0.036(6) 0.030(5) 0.008(5)
O3W 0.068(5) 0.116(8) 0.125(8) -0.024(6) 0.047(5) 0.014(5)
O4W 0.100(6) 0.137(9) 0.109(7) -0.035(6) 0.049(6) -0.004(6)

loop_
_atom_type_symbol
_atom_type_description
_atom_type_scat_dispersion_real
_atom_type_scat_dispersion_imag
_atom_type_scat_source
C C 0.0181 0.0091 'International Tables Vol C Tables 4.2.6.8 and 6.1.1.4'
H H 0.0000 0.0000 'International Tables Vol C Tables 4.2.6.8 and 6.1.1.4'
N N 0.0311 0.0180 'International Tables Vol C Tables 4.2.6.8 and 6.1.1.4'
O O 0.0492 0.0322 'International Tables Vol C Tables 4.2.6.8 and 6.1.1.4'
Fe Fe -1.1336 3.1974 'International Tables Vol C Tables 4.2.6.8 and 6.1.1.4'
Dy Dy -9.8046 9.8477 'International Tables Vol C Tables 4.2.6.8 and 6.1.1.4'

loop_
_geom_angle_atom_site_label_1
_geom_angle_atom_site_label_2
_geom_angle_atom_site_label_3
_geom_angle
_geom_angle_site_symmetry_1
_geom_angle_site_symmetry_3
C2 C1 H1 118.5 . .
N1 C1 H1 118.5 . .
N1 C1 C2 123.1(8) . .
C1 C2 H2 120.0 . .
C3 C2 C1 120.0(8) . .
C3 C2 H2 120.0 . .
C2 C3 H3 120.3 . .
C2 C3 C4 119.5(8) . .
C4 C3 H3 120.3 . .
C3 C4 C6 123.0(8) . .
C5 C4 C3 116.8(8) . .
C5 C4 C6 120.2(8) . .
C4 C5 C9 118.8(7) . .
N1 C5 C4 123.6(7) . .
N1 C5 C9 117.5(6) . .
C4 C6 H6 119.5 . .
C7 C6 C4 121.0(8) . .
C7 C6 H6 119.5 . .
C6 C7 H7 119.5 . .
C6 C7 C8 121.0(8) . .
C8 C7 H7 119.5 . .
C9 C8 C7 119.1(7) . .
C10 C8 C7 122.9(8) . .
C10 C8 C9 118.0(8) . .
C8 C9 C5 119.9(7) . .
N2 C9 C5 118.0(7) . .
N2 C9 C8 122.2(7) . .
C8 C10 H10 120.2 . .
C11 C10 C8 119.5(8) . .
C11 C10 H10 120.2 . .
C10 C11 H11 120.9 . .
C10 C11 C12 118.3(8) . .
C12 C11 H11 120.9 . .
C11 C12 H12 117.6 . .
N2 C12 C11 124.7(8) . .
N2 C12 H12 117.6 . .
N3 C13 Fe1 177.5(7) . .
N4 C14 Fe1 179.2(9) . .
N5 C15 Fe1 177.4(8) . .
C1 N1 C5 116.9(7) . .
C1 N1 Dy1 123.2(5) . .
C5 N1 Dy1 118.4(4) . .
C9 N2 Dy1 115.5(4) . .
C12 N2 C9 117.2(7) . .
C12 N2 Dy1 124.3(5) . .
C13 N3 Dy1 170.2(6) . .
H1A O1 H1B 102.7 . .
Dy1 O1 H1A 111.5 . .
Dy1 O1 H1B 110.7 . .
C13 Fe1 C13 180.0 . 7_656
C13 Fe1 C14 91.6(3) 7_656 .
C13 Fe1 C14 91.7(3) . 7_656
C13 Fe1 C14 88.4(3) . .
C13 Fe1 C14 88.4(3) 7_656 7_656
C13 Fe1 C15 88.8(3) . 7_656
C13 Fe1 C15 91.2(3) . .
C13 Fe1 C15 88.8(3) 7_656 .
C13 Fe1 C15 91.2(3) 7_656 7_656
C14 Fe1 C14 180.0 . 7_656
C15 Fe1 C14 87.9(3) 7_656 7_656
C15 Fe1 C14 92.1(3) 7_656 .
C15 Fe1 C14 92.1(3) . 7_656
C15 Fe1 C14 87.9(3) . .
C15 Fe1 C15 180.0 7_656 .
N1 Dy1 N1 130.7(3) . 2_655
N1 Dy1 N2 64.7(2) 2_655 2_655
N1 Dy1 N2 75.2(2) . 2_655
N1 Dy1 N2 75.2(2) 2_655 .
N1 Dy1 N2 64.7(2) . .
N2 Dy1 N2 70.2(3) . 2_655
N3 Dy1 N1 79.5(2) 2_655 .
N3 Dy1 N1 113.2(3) 2_655 2_655
N3 Dy1 N1 79.5(2) . 2_655
N3 Dy1 N1 113.2(3) . .
N3 Dy1 N2 73.7(2) . .
N3 Dy1 N2 134.1(2) . 2_655
N3 Dy1 N2 73.7(2) 2_655 2_655
N3 Dy1 N2 134.1(2) 2_655 .
N3 Dy1 N3 150.5(3) . 2_655
O1 Dy1 N1 149.0(2) 2_655 2_655
O1 Dy1 N1 149.0(2) . .
O1 Dy1 N1 77.4(3) 2_655 .
O1 Dy1 N1 77.4(3) . 2_655
O1 Dy1 N2 115.4(3) 2_655 .
O1 Dy1 N2 145.6(3) . .
O1 Dy1 N2 115.4(3) . 2_655
O1 Dy1 N2 145.6(2) 2_655 2_655
O1 Dy1 N3 81.1(2) . .
O1 Dy1 N3 81.1(2) 2_655 2_655
O1 Dy1 N3 76.4(2) . 2_655
O1 Dy1 N3 76.4(2) 2_655 .
O1 Dy1 O1 79.9(3) 2_655 .
H1WA O1W H1WB 104.6 . .
H2WA O2W H2WB 104.5 . .
H3WA O3W H3WB 104.5 . .
H4WA O4W H4WB 109.5 . .

loop_
_geom_bond_atom_site_label_1
_geom_bond_atom_site_label_2
_geom_bond_distance
C1 H1 0.9300
C1 C2 1.400(11)
C1 N1 1.338(9)
C2 H2 0.9300
C2 C3 1.352(12)
C3 H3 0.9300
C3 C4 1.422(11)
C4 C5 1.404(10)
C4 C6 1.423(12)
C5 C9 1.441(10)
C5 N1 1.366(10)
C6 H6 0.9300
C6 C7 1.338(12)
C7 H7 0.9300
C7 C8 1.443(11)
C8 C9 1.401(11)
C8 C10 1.399(12)
C9 N2 1.365(9)
C10 H10 0.9300
C10 C11 1.368(12)
C11 H11 0.9300
C11 C12 1.384(11)
C12 H12 0.9300
C12 N2 1.320(9)
C13 N3 1.142(9)
C13 Fe1 1.939(7)
C14 N4 1.144(10)
C14 Fe1 1.951(8)
C15 N5 1.149(10)
C15 Fe1 1.943(9)
N1 Dy1 2.506(8)
N2 Dy1 2.565(6)
N3 Dy1 2.430(6)
O1 H1A 0.8851
O1 H1B 0.8831
O1 Dy1 2.342(7)
O1W H1WA 0.8497
O1W H1WB 0.8499
O2W H2WA 0.8498
O2W H2WB 0.8500
O3W H3WA 0.8496
O3W H3WB 0.8500
O4W H4WA 0.8502
O4W H4WB 0.8500

loop_
_geom_hbond_atom_site_label_D
_geom_hbond_atom_site_label_H
_geom_hbond_atom_site_label_A
_geom_hbond_distance_DH
_geom_hbond_distance_HA
_geom_hbond_distance_DA
_geom_hbond_angle_DHA
_geom_hbond_site_symmetry_A
_geom_hbond_publ_flag
O1 H1A O1W 0.89 2.09 2.711(6) 125.9 5_655 yes
O1 H1B O3W 0.88 2.00 2.731(9) 139.1 . yes
O1W H1WB O3W 0.85 2.07 2.841(10) 149.9 . yes
O2W H2WA N4 0.85 2.29 2.890(13) 127.9 . yes
O3W H3WA O2W 0.85 1.96 2.766(15) 156.7 . yes
O3W H3WB O4W 0.85 1.99 2.780(16) 153.3 . yes

loop_
_geom_torsion_atom_site_label_1
_geom_torsion_atom_site_label_2
_geom_torsion_atom_site_label_3
_geom_torsion_atom_site_label_4
_geom_torsion
C1 C2 C3 C4 -1.7(13)
C2 C1 N1 C5 1.0(11)
C2 C1 N1 Dy1 -164.5(6)
C2 C3 C4 C5 -1.1(11)
C2 C3 C4 C6 178.8(8)
C3 C4 C5 C9 -178.0(7)
C3 C4 C5 N1 4.2(11)
C3 C4 C6 C7 -179.6(8)
C4 C5 C9 C8 -2.5(11)
C4 C5 C9 N2 177.3(6)
C4 C5 N1 C1 -4.1(11)
C4 C5 N1 Dy1 162.1(6)
C4 C6 C7 C8 -2.4(14)
C5 C4 C6 C7 0.3(13)
C5 C9 N2 C12 -176.9(6)
C5 C9 N2 Dy1 21.8(8)
C6 C4 C5 C9 2.1(11)
C6 C4 C5 N1 -175.7(7)
C6 C7 C8 C9 2.0(13)
C6 C7 C8 C10 -176.9(9)
C7 C8 C9 C5 0.5(11)
C7 C8 C9 N2 -179.3(7)
C7 C8 C10 C11 176.9(8)
C8 C9 N2 C12 3.0(10)
C8 C9 N2 Dy1 -158.3(6)
C8 C10 C11 C12 1.7(13)
C9 C5 N1 C1 178.0(7)
C9 C5 N1 Dy1 -15.7(8)
C9 C8 C10 C11 -1.9(13)
C10 C8 C9 C5 179.4(7)
C10 C8 C9 N2 -0.4(12)
C10 C11 C12 N2 1.1(13)
C11 C12 N2 C9 -3.4(11)
C11 C12 N2 Dy1 156.1(7)
N1 C1 C2 C3 1.9(13)
N1 C5 C9 C8 175.5(7)
N1 C5 C9 N2 -4.7(10)
